data_2101944
loop_
_publ_author_name
'Beck, J.'
'Wolf, F.'

_publ_section_title
;
 Three New Polymorphic Forms of Molybdenum Pentachloride
;
_journal_issue 6
_journal_name_full 'Acta Crystallographica Section B'
_journal_page_first 895
_journal_page_last 903
_journal_paper_doi 10.1107/S0108768197008331
_journal_volume 53
_journal_year 1997
_chemical_formula_sum 'Cl10 Mo2'
_chemical_formula_weight 546.38
_chemical_melting_point 194
_chemical_name_common 'Molybdenum Pentachloride'
_chemical_name_systematic
;
\d-Molybdenum Pentachloride
;
_space_group_IT_number 14
_symmetry_cell_setting monoclinic
_symmetry_space_group_name_Hall '-P 2ybc'
_symmetry_space_group_name_H-M 'P 1 21/c 1'
_cell_angle_alpha 90.00
_cell_angle_beta 108.879(5)
_cell_angle_gamma 90.00
_cell_formula_units_Z 4
_cell_length_a 9.4682(7)
_cell_length_b 11.7496(9)
_cell_length_c 12.1619(11)
_cell_measurement_reflns_used 62
_cell_measurement_temperature 293(2)
_cell_measurement_theta_max 15.5
_cell_measurement_theta_min 9.5
_cell_volume 1280.20(18)
_computing_structure_refinement 'SHELXL-93 (Sheldrick, 1993)'
_computing_structure_solution 'SHELXS-86 (Sheldrick, 1985)'
_diffrn_ambient_temperature 293(2)
_diffrn_measurement_device 'STOE AED2'
_diffrn_radiation_monochromator graphite
_diffrn_radiation_source 'fine-focus sealed tube'
_diffrn_radiation_type MoK\a
_diffrn_radiation_wavelength 0.71073
_diffrn_reflns_av_R_equivalents 0.0247
_diffrn_reflns_av_sigmaI/netI 0.0298
_diffrn_reflns_limit_h_max 12
_diffrn_reflns_limit_h_min -13
_diffrn_reflns_limit_k_max 16
_diffrn_reflns_limit_k_min -16
_diffrn_reflns_limit_l_max 17
_diffrn_reflns_limit_l_min 0
_diffrn_reflns_number 7653
_diffrn_reflns_theta_max 30.03
_diffrn_reflns_theta_min 2.27
_diffrn_standards_decay_% 12
_diffrn_standards_interval_time 3
_diffrn_standards_number 3
_exptl_absorpt_coefficient_mu 3.993
_exptl_absorpt_correction_T_max 0.7407
_exptl_absorpt_correction_T_min 0.4672
_exptl_absorpt_correction_type numerical
_exptl_crystal_colour black
_exptl_crystal_density_diffrn 2.835
_exptl_crystal_description plate
_exptl_crystal_F_000 1016
_exptl_crystal_size_max 0.24
_exptl_crystal_size_mid 0.23
_exptl_crystal_size_min 0.11
_refine_diff_density_max 1.460
_refine_diff_density_min -0.856
_refine_ls_extinction_coef 0.0045(4)
_refine_ls_extinction_method SHELXL
_refine_ls_goodness_of_fit_all 1.038
_refine_ls_goodness_of_fit_obs 1.047
_refine_ls_matrix_type full
_refine_ls_number_parameters 110
_refine_ls_number_reflns 3749
_refine_ls_number_restraints 0
_refine_ls_restrained_S_all 1.050
_refine_ls_restrained_S_obs 1.047
_refine_ls_R_factor_all 0.0629
_refine_ls_R_factor_obs 0.0359
_refine_ls_shift/esd_max 0.013
_refine_ls_shift/esd_mean 0.002
_refine_ls_structure_factor_coef Fsqd
_refine_ls_weighting_details 'w=1/[\s^2^(Fo^2^)+(0.0560P)^2^+4.1139P] where P=(Fo^2^+2Fc^2^)/3'
_refine_ls_weighting_scheme calc
_refine_ls_wR_factor_all 0.1188
_refine_ls_wR_factor_obs 0.0987
_reflns_number_observed 2629
_reflns_number_total 3755
_reflns_observed_criterion >2sigma(I)
_cod_data_source_file jz0002.cif
_cod_data_source_block dmocl5
_cod_depositor_comments
;
The following automatic conversions were performed:

'_refine_ls_weighting_scheme' value 'calc
w=1/[\s^2^(Fo^2^)+(0.0560P)^2^+4.1139P] where P=(Fo^2^+2Fc^2^)/3' was
changed to 'calc'. New tag '_refine_ls_weighting_details' was
created. The value of the new tag was set to
'w=1/[\s^2^(Fo^2^)+(0.0560P)^2^+4.1139P] where P=(Fo^2^+2Fc^2^)/3'.

Automatic conversion script
Id: cif_fix_values 3143 2015-03-26 13:38:13Z robertas 
;
_cod_original_cell_volume 1280.2(2)
_cod_original_sg_symbol_H-M 'P 21/c'
_cod_original_formula_sum 'Mo2 Cl10'
_cod_database_code 2101944
_cod_database_fobs_code 2101944

loop_
_symmetry_equiv_pos_as_xyz
'x, y, z'
'-x, y+1/2, -z+1/2'
'-x, -y, -z'
'x, -y-1/2, z-1/2'

loop_
_atom_site_aniso_label
_atom_site_aniso_U_11
_atom_site_aniso_U_22
_atom_site_aniso_U_33
_atom_site_aniso_U_12
_atom_site_aniso_U_13
_atom_site_aniso_U_23
Mo1 0.0261(2) 0.0296(2) 0.0257(2) -0.0009(2) 0.0082(2) 0.00144(15)
Mo2 0.0234(2) 0.0299(2) 0.0250(2) -0.00028(15) 0.00778(15) 0.00154(15)
Cl1 0.0348(6) 0.0365(6) 0.0378(6) -0.0004(5) 0.0112(5) -0.0076(5)
Cl2 0.0484(8) 0.0543(8) 0.0429(7) 0.0033(7) 0.0167(6) 0.0147(6)
Cl3 0.0484(8) 0.0497(8) 0.0436(8) 0.0000(6) 0.0177(7) 0.0101(6)
Cl4 0.0446(8) 0.0562(9) 0.0516(9) -0.0110(7) 0.0072(7) -0.0119(7)
Cl5 0.0444(8) 0.0505(8) 0.0630(10) 0.0090(6) 0.0233(7) -0.0013(7)
Cl6 0.0370(6) 0.0355(6) 0.0385(7) -0.0006(5) 0.0124(5) -0.0073(5)
Cl7 0.0483(8) 0.0547(9) 0.0459(8) -0.0017(7) 0.0183(7) 0.0123(7)
Cl8 0.0476(8) 0.0565(9) 0.0402(7) 0.0032(7) 0.0142(6) 0.0124(6)
Cl9 0.0417(8) 0.0531(8) 0.0627(10) 0.0073(7) 0.0232(7) -0.0028(7)
Cl10 0.0438(8) 0.0618(9) 0.0534(9) -0.0128(7) 0.0063(7) -0.0122(7)

loop_
_atom_site_label
_atom_site_fract_x
_atom_site_fract_y
_atom_site_fract_z
_atom_site_U_iso_or_equiv
_atom_site_thermal_displace_type
_atom_site_calc_flag
_atom_site_occupancy
_atom_site_type_symbol
Mo1 -0.12386(4) 0.12898(3) 0.18541(3) 0.02719(12) Uani d 1 Mo
Mo2 0.30982(4) 0.12463(3) 0.29423(3) 0.02611(12) Uani d 1 Mo
Cl1 0.09130(15) 0.01230(11) 0.16099(12) 0.0365(3) Uani d 1 Cl
Cl2 -0.0965(2) 0.24038(14) 0.04016(14) 0.0481(3) Uani d 1 Cl
Cl3 -0.1001(2) 0.01724(14) 0.34388(13) 0.0465(3) Uani d 1 Cl
Cl4 -0.2927(2) 0.01144(14) 0.06188(15) 0.0528(4) Uani d 1 Cl
Cl5 -0.2890(2) 0.24767(14) 0.2246(2) 0.0512(4) Uani d 1 Cl
Cl6 0.0947(2) 0.24173(11) 0.31871(12) 0.0369(3) Uani d 1 Cl
Cl7 0.2883(2) 0.23797(14) 0.13689(14) 0.0489(4) Uani d 1 Cl
Cl8 0.2833(2) 0.01448(14) 0.44113(13) 0.0481(4) Uani d 1 Cl
Cl9 0.4740(2) 0.00253(14) 0.2547(2) 0.0510(4) Uani d 1 Cl
Cl10 0.4805(2) 0.2420(2) 0.4178(2) 0.0552(4) Uani d 1 Cl

loop_
_atom_type_symbol
_atom_type_description
_atom_type_scat_dispersion_real
_atom_type_scat_dispersion_imag
_atom_type_scat_source
Mo Mo -1.6832 0.6857 'International Tables Vol C Tables 4.2.6.8 and 6.1.1.4'
Cl Cl 0.1484 0.1585 'International Tables Vol C Tables 4.2.6.8 and 6.1.1.4'

loop_
_geom_angle_atom_site_label_1
_geom_angle_atom_site_label_2
_geom_angle_atom_site_label_3
_geom_angle
_geom_angle_publ_flag
Cl5 Mo1 Cl4 97.34(6) yes
Cl5 Mo1 Cl2 93.96(6) no
Cl4 Mo1 Cl2 93.93(6) no
Cl5 Mo1 Cl3 93.58(6) no
Cl4 Mo1 Cl3 93.71(6) no
Cl2 Mo1 Cl3 168.50(6) yes
Cl5 Mo1 Cl6 91.14(6) yes
Cl4 Mo1 Cl6 171.51(6) no
Cl2 Mo1 Cl6 85.53(6) no
Cl3 Mo1 Cl6 85.65(5) no
Cl5 Mo1 Cl1 171.86(6) no
Cl4 Mo1 Cl1 90.80(5) yes
Cl2 Mo1 Cl1 85.60(5) no
Cl3 Mo1 Cl1 85.70(5) no
Cl6 Mo1 Cl1 80.72(4) yes
Mo1 Cl1 Mo2 99.35(5) yes
Cl7 Mo2 Cl9 94.13(6) no
Cl7 Mo2 Cl10 92.96(7) no
Cl9 Mo2 Cl10 97.66(7) yes
Cl7 Mo2 Cl8 169.14(6) yes
Cl9 Mo2 Cl8 93.65(6) no
Cl10 Mo2 Cl8 93.49(6) no
Cl7 Mo2 Cl1 86.29(5) no
Cl9 Mo2 Cl1 90.50(5) yes
Cl10 Mo2 Cl1 171.84(6) no
Cl8 Mo2 Cl1 86.08(5) no
Cl7 Mo2 Cl6 85.71(6) no
Cl9 Mo2 Cl6 171.22(6) no
Cl10 Mo2 Cl6 91.11(6) yes
Cl8 Mo2 Cl6 85.44(5) no
Cl1 Mo2 Cl6 80.73(4) yes
Mo1 Cl6 Mo2 99.20(5) yes

loop_
_geom_bond_atom_site_label_1
_geom_bond_atom_site_label_2
_geom_bond_distance
_geom_bond_publ_flag
Mo1 Cl5 2.259(2) yes
Mo1 Cl4 2.273(2) yes
Mo1 Cl2 2.2796(15) yes
Mo1 Cl3 2.282(2) yes
Mo1 Cl6 2.5486(14) yes
Mo1 Cl1 2.5513(14) yes
Mo2 Cl7 2.286(2) yes
Mo2 Cl9 2.279(2) yes
Mo2 Cl10 2.280(2) yes
Mo2 Cl8 2.2848(15) yes
Mo2 Cl1 2.5454(14) yes
Mo2 Cl6 2.5537(14) yes
Mo1 Mo2 3.8860(10) yes
